data_1503773
loop_
_publ_author_name
'Jayanth, Thiruvellore Thatai'
'Zhang, Lei'
'Johnson, Thomas S.'
'Malinakova, Helena C.'

_publ_section_title
;
 Sequential Cu(I)/Pd(0)-catalyzed multicomponent coupling and annulation
 protocol for the synthesis of indenoisoquinolines.
;
_journal_issue 4
_journal_name_full 'Organic letters'
_journal_page_first 815
_journal_page_last 818
_journal_paper_doi 10.1021/ol802755z
_journal_volume 11
_journal_year 2009
_chemical_formula_sum 'C27 H19 N O S'
_chemical_formula_weight 405.49
_chemical_name_systematic
; 
 ? 
;
_space_group_IT_number 2
_symmetry_cell_setting triclinic
_symmetry_space_group_name_Hall '-P 1'
_symmetry_space_group_name_H-M 'P -1'
_atom_sites_solution_hydrogens geom
_atom_sites_solution_primary direct
_atom_sites_solution_secondary difmap
_audit_creation_method SHELXL-97
_cell_angle_alpha 85.898(2)
_cell_angle_beta 79.880(3)
_cell_angle_gamma 78.751(3)
_cell_formula_units_Z 2
_cell_length_a 9.5541(17)
_cell_length_b 10.3489(19)
_cell_length_c 10.431(2)
_cell_measurement_reflns_used 2379
_cell_measurement_temperature 100(2)
_cell_measurement_theta_max 30.528
_cell_measurement_theta_min 2.712
_cell_volume 995.1(3)
_computing_cell_refinement 'Bruker SAINT'
_computing_data_collection 'Bruker SMART'
_computing_data_reduction 'Bruker SAINT'
_computing_molecular_graphics 'Bruker SHELXTL'
_computing_publication_material 'Bruker SHELXTL'
_computing_structure_refinement 'Bruker SHELXTL'
_computing_structure_solution 'Bruker SHELXTL'
_diffrn_ambient_temperature 100(2)
_diffrn_measured_fraction_theta_full 0.956
_diffrn_measured_fraction_theta_max 0.956
_diffrn_measurement_device_type 'Bruker SMART APEX CCD area detector'
_diffrn_measurement_method 'phi and omega scans'
_diffrn_radiation_monochromator graphite
_diffrn_radiation_source 'fine-focus sealed tube'
_diffrn_radiation_type MoK\a
_diffrn_radiation_wavelength 0.71073
_diffrn_reflns_av_R_equivalents 0.0000
_diffrn_reflns_av_sigmaI/netI 0.0311
_diffrn_reflns_limit_h_max 13
_diffrn_reflns_limit_h_min -13
_diffrn_reflns_limit_k_max 14
_diffrn_reflns_limit_k_min -14
_diffrn_reflns_limit_l_max 14
_diffrn_reflns_limit_l_min 0
_diffrn_reflns_number 5841
_diffrn_reflns_theta_full 30.56
_diffrn_reflns_theta_max 30.56
_diffrn_reflns_theta_min 2.69
_diffrn_standards_decay_% 0.00
_exptl_absorpt_coefficient_mu 0.182
_exptl_absorpt_correction_T_max 1.000
_exptl_absorpt_correction_T_min 0.884
_exptl_absorpt_correction_type multi-scan
_exptl_crystal_colour Yellow
_exptl_crystal_density_diffrn 1.353
_exptl_crystal_density_method 'not measured'
_exptl_crystal_description 'Rectangular plate'
_exptl_crystal_F_000 424
_exptl_crystal_size_max 0.23
_exptl_crystal_size_mid 0.13
_exptl_crystal_size_min 0.06
_refine_diff_density_max 0.926
_refine_diff_density_min -0.289
_refine_diff_density_rms 0.088
_refine_ls_extinction_method none
_refine_ls_goodness_of_fit_ref 1.071
_refine_ls_hydrogen_treatment refall
_refine_ls_matrix_type full
_refine_ls_number_parameters 347
_refine_ls_number_reflns 5841
_refine_ls_number_restraints 0
_refine_ls_restrained_S_all 1.071
_refine_ls_R_factor_all 0.0602
_refine_ls_R_factor_gt 0.0554
_refine_ls_shift/su_max 0.000
_refine_ls_shift/su_mean 0.000
_refine_ls_structure_factor_coef Fsqd
_refine_ls_weighting_details 'calc w=1/[\s^2^(Fo^2^)+(0.0900P)^2^+0.4236P] where P=(Fo^2^+2Fc^2^)/3'
_refine_ls_weighting_scheme calc
_refine_ls_wR_factor_gt 0.1456
_refine_ls_wR_factor_ref 0.1495
_reflns_number_gt 5312
_reflns_number_total 5841
_reflns_threshold_expression >2sigma(I)
_cod_data_source_file ol802755z_si_002.cif
_cod_data_source_block k32f_(Cmpd_8c)
_cod_depositor_comments
;
The following automatic conversions were performed:

'_symmetry_cell_setting' value 'Triclinic' changed to 'triclinic'
according to /home/saulius/struct/CIF-dictionaries/cif_core.dic
dictionary named 'cif_core.dic' version 2.4.2 from 2011-04-26.

Automatic conversion script
Id: cif_fix_values 1715 2011-07-08 13:25:40Z adriana 
;
_cod_original_sg_symbol_H-M P-1
_cod_database_code 1503773

loop_
_symmetry_equiv_pos_as_xyz
'x, y, z'
'-x, -y, -z'

loop_
_atom_site_label
_atom_site_type_symbol
_atom_site_fract_x
_atom_site_fract_y
_atom_site_fract_z
_atom_site_U_iso_or_equiv
_atom_site_adp_type
_atom_site_occupancy
_atom_site_symmetry_multiplicity
_atom_site_calc_flag
S S 0.32924(4) 0.19756(3) 0.47418(3) 0.01879(11) Uani 1 1 d
O O 0.91259(11) 0.01145(11) 0.20594(11) 0.0216(2) Uani 1 1 d
N N 0.67069(12) 0.05318(11) 0.27987(11) 0.0148(2) Uani 1 1 d
C1 C 0.79256(14) -0.01063(13) 0.19765(13) 0.0157(2) Uani 1 1 d
C2 C 0.76752(15) -0.09933(13) 0.10310(13) 0.0158(2) Uani 1 1 d
C3 C 0.88503(16) -0.15712(15) 0.01179(14) 0.0197(3) Uani 1 1 d
H3 H 0.973(2) -0.139(2) 0.011(2) 0.029(5) Uiso 1 1 d
C4 C 0.86548(17) -0.23918(15) -0.08050(14) 0.0216(3) Uani 1 1 d
H4 H 0.942(3) -0.279(2) -0.147(2) 0.035(6) Uiso 1 1 d
C5 C 0.72691(17) -0.26447(15) -0.08253(14) 0.0211(3) Uani 1 1 d
H5 H 0.713(2) -0.323(2) -0.148(2) 0.026(5) Uiso 1 1 d
C6 C 0.60979(16) -0.20851(14) 0.00693(14) 0.0181(3) Uani 1 1 d
H6 H 0.514(2) -0.2262(19) 0.0041(19) 0.020(5) Uiso 1 1 d
C7 C 0.62765(14) -0.12410(13) 0.10133(13) 0.0150(2) Uani 1 1 d
C8 C 0.51106(14) -0.05955(13) 0.19391(13) 0.0148(2) Uani 1 1 d
C9 C 0.35280(14) -0.06771(13) 0.21286(13) 0.0146(2) Uani 1 1 d
H9 H 0.312(2) -0.0296(19) 0.1318(19) 0.020(5) Uiso 1 1 d
C10 C 0.29012(14) 0.02930(13) 0.32000(13) 0.0149(2) Uani 1 1 d
C11 C 0.39765(14) 0.08223(13) 0.35668(13) 0.0148(2) Uani 1 1 d
C12 C 0.53544(14) 0.02684(13) 0.27764(13) 0.0139(2) Uani 1 1 d
C13 C 0.15001(15) 0.08181(15) 0.38676(14) 0.0190(3) Uani 1 1 d
H13 H 0.065(3) 0.063(2) 0.375(2) 0.040(6) Uiso 1 1 d
C14 C 0.15527(16) 0.17371(15) 0.47377(15) 0.0216(3) Uani 1 1 d
H14 H 0.075(2) 0.222(2) 0.530(2) 0.027(5) Uiso 1 1 d
C15 C 0.69690(15) 0.14507(14) 0.36960(13) 0.0168(3) Uani 1 1 d
H15A H 0.774(2) 0.098(2) 0.414(2) 0.027(5) Uiso 1 1 d
H15B H 0.606(2) 0.168(2) 0.439(2) 0.030(5) Uiso 1 1 d
C16 C 0.73205(14) 0.27287(13) 0.30409(13) 0.0159(2) Uani 1 1 d
C17 C 0.70443(17) 0.31445(15) 0.18000(15) 0.0225(3) Uani 1 1 d
H17 H 0.669(2) 0.259(2) 0.130(2) 0.025(5) Uiso 1 1 d
C18 C 0.73646(19) 0.43455(16) 0.12584(17) 0.0260(3) Uani 1 1 d
H18 H 0.718(2) 0.460(2) 0.042(2) 0.028(5) Uiso 1 1 d
C19 C 0.79472(18) 0.51372(15) 0.19631(17) 0.0247(3) Uani 1 1 d
H19 H 0.814(3) 0.597(2) 0.158(2) 0.042(6) Uiso 1 1 d
C20 C 0.82285(18) 0.47213(15) 0.31987(16) 0.0245(3) Uani 1 1 d
H20 H 0.861(3) 0.527(2) 0.369(2) 0.039(6) Uiso 1 1 d
C21 C 0.79293(16) 0.35163(14) 0.37277(14) 0.0195(3) Uani 1 1 d
H21 H 0.813(2) 0.325(2) 0.457(2) 0.024(5) Uiso 1 1 d
C22 C 0.31796(14) -0.20509(13) 0.24478(13) 0.0156(2) Uani 1 1 d
C23 C 0.41448(16) -0.30822(14) 0.29324(14) 0.0199(3) Uani 1 1 d
H23 H 0.507(2) -0.2945(19) 0.3076(19) 0.019(4) Uiso 1 1 d
C24 C 0.37767(19) -0.43237(15) 0.32209(16) 0.0252(3) Uani 1 1 d
H24 H 0.442(3) -0.502(2) 0.355(2) 0.038(6) Uiso 1 1 d
C25 C 0.2452(2) -0.45449(16) 0.30176(16) 0.0276(3) Uani 1 1 d
H25 H 0.220(2) -0.541(2) 0.324(2) 0.032(6) Uiso 1 1 d
C26 C 0.14953(19) -0.35301(17) 0.25259(17) 0.0281(3) Uani 1 1 d
H26 H 0.058(3) -0.370(2) 0.238(2) 0.035(6) Uiso 1 1 d
C27 C 0.18520(16) -0.22843(16) 0.22403(15) 0.0224(3) Uani 1 1 d
H27 H 0.118(2) -0.156(2) 0.188(2) 0.032(5) Uiso 1 1 d

loop_
_atom_site_aniso_label
_atom_site_aniso_U_11
_atom_site_aniso_U_22
_atom_site_aniso_U_33
_atom_site_aniso_U_23
_atom_site_aniso_U_13
_atom_site_aniso_U_12
S 0.02012(18) 0.01665(18) 0.01806(18) -0.00338(12) -0.00171(12) 0.00000(12)
O 0.0153(5) 0.0241(5) 0.0260(5) 0.0003(4) -0.0029(4) -0.0060(4)
N 0.0146(5) 0.0142(5) 0.0163(5) -0.0003(4) -0.0017(4) -0.0050(4)
C1 0.0141(6) 0.0151(6) 0.0170(6) 0.0029(5) -0.0006(4) -0.0032(4)
C2 0.0160(6) 0.0149(6) 0.0156(6) 0.0025(5) -0.0013(4) -0.0027(5)
C3 0.0162(6) 0.0211(7) 0.0198(6) 0.0059(5) -0.0006(5) -0.0030(5)
C4 0.0234(7) 0.0202(7) 0.0167(6) 0.0011(5) 0.0023(5) 0.0012(5)
C5 0.0270(7) 0.0175(6) 0.0165(6) -0.0005(5) -0.0009(5) -0.0008(5)
C6 0.0216(6) 0.0155(6) 0.0166(6) 0.0005(5) -0.0022(5) -0.0037(5)
C7 0.0161(6) 0.0132(6) 0.0139(6) 0.0018(4) 0.0000(4) -0.0015(4)
C8 0.0135(6) 0.0152(6) 0.0153(6) 0.0006(4) -0.0011(4) -0.0034(4)
C9 0.0131(5) 0.0142(6) 0.0165(6) 0.0005(4) -0.0022(4) -0.0033(4)
C10 0.0143(6) 0.0136(6) 0.0154(6) 0.0018(4) -0.0008(4) -0.0017(4)
C11 0.0154(6) 0.0131(6) 0.0150(6) 0.0012(4) -0.0013(4) -0.0021(4)
C12 0.0135(6) 0.0127(5) 0.0151(6) 0.0027(4) -0.0022(4) -0.0029(4)
C13 0.0136(6) 0.0206(7) 0.0201(6) 0.0027(5) -0.0002(5) -0.0002(5)
C14 0.0175(6) 0.0220(7) 0.0214(7) -0.0009(5) 0.0009(5) 0.0022(5)
C15 0.0196(6) 0.0168(6) 0.0157(6) 0.0004(5) -0.0043(5) -0.0068(5)
C16 0.0146(6) 0.0141(6) 0.0187(6) 0.0004(5) -0.0016(4) -0.0034(4)
C17 0.0270(7) 0.0190(7) 0.0244(7) 0.0036(5) -0.0099(6) -0.0081(5)
C18 0.0320(8) 0.0204(7) 0.0266(8) 0.0077(6) -0.0091(6) -0.0067(6)
C19 0.0273(7) 0.0148(6) 0.0309(8) 0.0028(6) -0.0008(6) -0.0059(5)
C20 0.0276(7) 0.0185(7) 0.0290(8) -0.0048(6) -0.0013(6) -0.0098(6)
C21 0.0214(6) 0.0190(6) 0.0186(6) -0.0024(5) -0.0013(5) -0.0063(5)
C22 0.0163(6) 0.0141(6) 0.0160(6) -0.0008(4) -0.0002(4) -0.0043(4)
C23 0.0200(6) 0.0172(6) 0.0208(6) 0.0030(5) -0.0006(5) -0.0031(5)
C24 0.0321(8) 0.0150(6) 0.0238(7) 0.0011(5) 0.0041(6) -0.0015(6)
C25 0.0421(9) 0.0179(7) 0.0221(7) -0.0057(5) 0.0074(6) -0.0139(6)
C26 0.0295(8) 0.0305(8) 0.0288(8) -0.0052(6) -0.0005(6) -0.0191(7)
C27 0.0192(7) 0.0240(7) 0.0259(7) -0.0016(6) -0.0042(5) -0.0083(5)

loop_
_atom_type_symbol
_atom_type_description
_atom_type_scat_dispersion_real
_atom_type_scat_dispersion_imag
_atom_type_scat_source
C C 0.0033 0.0016 'International Tables Vol C Tables 4.2.6.8 and 6.1.1.4'
H H 0.0000 0.0000 'International Tables Vol C Tables 4.2.6.8 and 6.1.1.4'
N N 0.0061 0.0033 'International Tables Vol C Tables 4.2.6.8 and 6.1.1.4'
O O 0.0106 0.0060 'International Tables Vol C Tables 4.2.6.8 and 6.1.1.4'
S S 0.1246 0.1234 'International Tables Vol C Tables 4.2.6.8 and 6.1.1.4'

loop_
_geom_angle_atom_site_label_1
_geom_angle_atom_site_label_2
_geom_angle_atom_site_label_3
_geom_angle
C11 S C14 90.99(7)
C12 N C1 121.02(12)
C12 N C15 122.77(11)
C1 N C15 116.18(11)
O C1 N 119.24(13)
O C1 C2 123.83(13)
N C1 C2 116.92(12)
C3 C2 C7 120.01(13)
C3 C2 C1 118.83(13)
C7 C2 C1 121.14(12)
C4 C3 C2 120.61(14)
C4 C3 H3 119.6(14)
C2 C3 H3 119.7(14)
C3 C4 C5 119.65(13)
C3 C4 H4 123.8(14)
C5 C4 H4 116.5(14)
C6 C5 C4 120.53(14)
C6 C5 H5 119.8(12)
C4 C5 H5 119.6(12)
C5 C6 C7 120.57(13)
C5 C6 H6 119.8(12)
C7 C6 H6 119.6(12)
C2 C7 C6 118.62(12)
C2 C7 C8 117.73(12)
C6 C7 C8 123.63(12)
C12 C8 C7 120.31(12)
C12 C8 C9 110.93(11)
C7 C8 C9 128.71(12)
C8 C9 C10 101.21(10)
C8 C9 C22 115.57(11)
C10 C9 C22 114.11(11)
C8 C9 H9 109.0(11)
C10 C9 H9 107.2(11)
C22 C9 H9 109.3(11)
C11 C10 C13 113.15(13)
C11 C10 C9 110.54(11)
C13 C10 C9 136.25(13)
C10 C11 C12 108.60(12)
C10 C11 S 111.75(10)
C12 C11 S 139.56(11)
C8 C12 N 122.74(12)
C8 C12 C11 108.72(11)
N C12 C11 128.54(12)
C14 C13 C10 111.47(13)
C14 C13 H13 121.4(16)
C10 C13 H13 127.1(16)
C13 C14 S 112.64(11)
C13 C14 H14 127.0(13)
S C14 H14 120.3(13)
N C15 C16 113.84(11)
N C15 H15A 106.8(12)
C16 C15 H15A 111.9(13)
N C15 H15B 109.2(12)
C16 C15 H15B 107.9(12)
H15A C15 H15B 107.0(17)
C17 C16 C21 119.24(13)
C17 C16 C15 122.75(12)
C21 C16 C15 118.00(12)
C16 C17 C18 120.12(14)
C16 C17 H17 120.0(12)
C18 C17 H17 119.8(13)
C19 C18 C17 120.18(15)
C19 C18 H18 121.2(13)
C17 C18 H18 118.6(13)
C20 C19 C18 119.75(14)
C20 C19 H19 121.4(15)
C18 C19 H19 118.8(15)
C19 C20 C21 119.95(14)
C19 C20 H20 119.9(15)
C21 C20 H20 120.1(15)
C20 C21 C16 120.73(14)
C20 C21 H21 118.7(12)
C16 C21 H21 120.6(12)
C27 C22 C23 118.96(13)
C27 C22 C9 118.62(12)
C23 C22 C9 122.42(12)
C22 C23 C24 120.51(14)
C22 C23 H23 120.4(12)
C24 C23 H23 119.1(12)
C25 C24 C23 120.13(15)
C25 C24 H24 119.1(14)
C23 C24 H24 120.8(14)
C24 C25 C26 119.67(14)
C24 C25 H25 119.3(13)
C26 C25 H25 121.0(13)
C25 C26 C27 120.58(15)
C25 C26 H26 118.8(14)
C27 C26 H26 120.6(14)
C22 C27 C26 120.15(15)
C22 C27 H27 119.1(13)
C26 C27 H27 120.8(13)

loop_
_geom_bond_atom_site_label_1
_geom_bond_atom_site_label_2
_geom_bond_distance
S C11 1.7254(14)
S C14 1.7281(16)
O C1 1.2308(17)
N C12 1.3761(16)
N C1 1.3991(17)
N C15 1.4647(17)
C1 C2 1.473(2)
C2 C3 1.403(2)
C2 C7 1.4124(19)
C3 C4 1.387(2)
C3 H3 0.89(2)
C4 C5 1.403(2)
C4 H4 0.96(2)
C5 C6 1.384(2)
C5 H5 0.99(2)
C6 C7 1.4149(19)
C6 H6 0.97(2)
C7 C8 1.4296(18)
C8 C12 1.3714(18)
C8 C9 1.5082(18)
C9 C10 1.5186(19)
C9 C22 1.5235(18)
C9 H9 1.014(19)
C10 C11 1.3747(19)
C10 C13 1.4195(19)
C11 C12 1.4605(18)
C13 C14 1.374(2)
C13 H13 0.90(2)
C14 H14 0.96(2)
C15 C16 1.5140(19)
C15 H15A 0.97(2)
C15 H15B 1.03(2)
C16 C17 1.388(2)
C16 C21 1.3896(19)
C17 C18 1.395(2)
C17 H17 0.95(2)
C18 C19 1.389(2)
C18 H18 0.94(2)
C19 C20 1.384(2)
C19 H19 0.96(2)
C20 C21 1.388(2)
C20 H20 0.95(2)
C21 H21 0.94(2)
C22 C27 1.3919(19)
C22 C23 1.3956(19)
C23 C24 1.396(2)
C23 H23 0.96(2)
C24 C25 1.383(3)
C24 H24 0.94(2)
C25 C26 1.384(3)
C25 H25 0.97(2)
C26 C27 1.396(2)
C26 H26 0.96(2)
C27 H27 0.99(2)

loop_
_geom_torsion_atom_site_label_1
_geom_torsion_atom_site_label_2
_geom_torsion_atom_site_label_3
_geom_torsion_atom_site_label_4
_geom_torsion
C12 N C1 O -177.12(12)
C15 N C1 O 1.08(18)
C12 N C1 C2 4.20(18)
C15 N C1 C2 -177.60(11)
O C1 C2 C3 -3.7(2)
N C1 C2 C3 174.94(12)
O C1 C2 C7 177.84(12)
N C1 C2 C7 -3.55(19)
C7 C2 C3 C4 -0.2(2)
C1 C2 C3 C4 -178.74(13)
C2 C3 C4 C5 0.1(2)
C3 C4 C5 C6 -0.2(2)
C4 C5 C6 C7 0.5(2)
C3 C2 C7 C6 0.5(2)
C1 C2 C7 C6 178.99(12)
C3 C2 C7 C8 -178.11(12)
C1 C2 C7 C8 0.36(19)
C5 C6 C7 C2 -0.6(2)
C5 C6 C7 C8 177.91(13)
C2 C7 C8 C12 2.31(19)
C6 C7 C8 C12 -176.25(12)
C2 C7 C8 C9 179.69(12)
C6 C7 C8 C9 1.1(2)
C12 C8 C9 C10 0.64(14)
C7 C8 C9 C10 -176.94(13)
C12 C8 C9 C22 -123.18(13)
C7 C8 C9 C22 59.25(18)
C8 C9 C10 C11 -0.77(14)
C22 C9 C10 C11 124.04(12)
C8 C9 C10 C13 176.14(16)
C22 C9 C10 C13 -59.1(2)
C13 C10 C11 C12 -177.04(11)
C9 C10 C11 C12 0.64(15)
C13 C10 C11 S 0.09(15)
C9 C10 C11 S 177.77(9)
C14 S C11 C10 0.13(11)
C14 S C11 C12 175.93(16)
C7 C8 C12 N -1.7(2)
C9 C8 C12 N -179.56(11)
C7 C8 C12 C11 177.50(11)
C9 C8 C12 C11 -0.31(15)
C1 N C12 C8 -1.70(19)
C15 N C12 C8 -179.77(12)
C1 N C12 C11 179.21(12)
C15 N C12 C11 1.1(2)
C10 C11 C12 C8 -0.21(15)
S C11 C12 C8 -176.10(12)
C10 C11 C12 N 178.99(12)
S C11 C12 N 3.1(2)
C11 C10 C13 C14 -0.33(18)
C9 C10 C13 C14 -177.18(14)
C10 C13 C14 S 0.42(16)
C11 S C14 C13 -0.32(12)
C12 N C15 C16 -108.53(14)
C1 N C15 C16 73.31(15)
N C15 C16 C17 16.4(2)
N C15 C16 C21 -164.40(12)
C21 C16 C17 C18 -0.6(2)
C15 C16 C17 C18 178.66(14)
C16 C17 C18 C19 -0.7(3)
C17 C18 C19 C20 0.9(3)
C18 C19 C20 C21 0.1(2)
C19 C20 C21 C16 -1.3(2)
C17 C16 C21 C20 1.6(2)
C15 C16 C21 C20 -177.70(13)
C8 C9 C22 C27 -160.28(13)
C10 C9 C22 C27 82.96(16)
C8 C9 C22 C23 19.35(19)
C10 C9 C22 C23 -97.41(15)
C27 C22 C23 C24 -0.8(2)
C9 C22 C23 C24 179.52(13)
C22 C23 C24 C25 0.5(2)
C23 C24 C25 C26 0.1(2)
C24 C25 C26 C27 -0.3(2)
C23 C22 C27 C26 0.6(2)
C9 C22 C27 C26 -179.80(14)
C25 C26 C27 C22 0.0(2)
